data_1519811
loop_
_publ_author_name
'Connell, Arthur'
'Holliman, Peter J.'
'Male, Louise'
'Hursthouse, Michael B.'

_publ_section_title
;
 C17H20ClFeNO3
;
_journal_name_full 'Crystal Structure Report Archive'
_journal_page_first 340
_journal_year 2007
_chemical_formula_sum 'C17 H20 Cl Fe N O3'
_chemical_formula_weight 377.64
_space_group_IT_number 14
_symmetry_cell_setting monoclinic
_symmetry_space_group_name_Hall '-P 2yn'
_symmetry_space_group_name_H-M 'P 1 21/n 1'
_atom_sites_solution_hydrogens geom
_atom_sites_solution_primary direct
_atom_sites_solution_secondary difmap
_cell_angle_alpha 90.00
_cell_angle_beta 100.727(2)
_cell_angle_gamma 90.00
_cell_formula_units_Z 4
_cell_length_a 7.8204(2)
_cell_length_b 19.1689(6)
_cell_length_c 11.3839(3)
_cell_measurement_reflns_used 12304
_cell_measurement_temperature 120(2)
_cell_measurement_theta_max 27.48
_cell_measurement_theta_min 2.91
_cell_volume 1676.72(8)
_computing_cell_refinement 'DENZO (Otwinowski & Minor, 1997) & COLLECT (Hooft, R.W.W., 1998)'
_computing_data_collection 'COLLECT (Hooft, R.W.W., 1998)'
_computing_data_reduction 'DENZO (Otwinowski & Minor, 1997) & COLLECT (Hooft, R.W.W., 1998)'
_computing_molecular_graphics 'PLATON/PLUTON (Spek, A. L., 1998)'
_computing_publication_material 'WinGX (Farrugia, 1999)'
_computing_structure_refinement 'SHELXL-97 (Sheldrick, 1997)'
_computing_structure_solution
;
Sir2004 (Burla, M.C., Caliandro, R., Camalli, M., Carrozzini, B., 
Cascarano, G., De Caro, L., Giacovazzo, C., Polidori, G. & Spagna, R., 
2004)
;
_diffrn_ambient_temperature 120(2)
_diffrn_detector_area_resol_mean 9.091
_diffrn_measured_fraction_theta_full 0.998
_diffrn_measured_fraction_theta_max 0.998
_diffrn_measurement_device_type 'Bruker-Nonius Roper CCD camera on \k-goniostat'
_diffrn_measurement_method '\f & \w scans'
_diffrn_radiation_monochromator graphite
_diffrn_radiation_source 'Bruker-Nonius FR591 rotating anode'
_diffrn_radiation_type MoK\a
_diffrn_radiation_wavelength 0.71073
_diffrn_reflns_av_R_equivalents 0.0629
_diffrn_reflns_av_sigmaI/netI 0.0528
_diffrn_reflns_limit_h_max 9
_diffrn_reflns_limit_h_min -10
_diffrn_reflns_limit_k_max 22
_diffrn_reflns_limit_k_min -24
_diffrn_reflns_limit_l_max 14
_diffrn_reflns_limit_l_min -14
_diffrn_reflns_number 21767
_diffrn_reflns_theta_full 27.48
_diffrn_reflns_theta_max 27.48
_diffrn_reflns_theta_min 2.92
_exptl_absorpt_coefficient_mu 1.072
_exptl_absorpt_correction_T_max 0.7456
_exptl_absorpt_correction_T_min 0.6151
_exptl_absorpt_correction_type multi-scan
_exptl_absorpt_process_details 'SADABS 2007/2 (Sheldrick, G.M., 2007)'
_exptl_crystal_colour Orange
_exptl_crystal_density_diffrn 1.496
_exptl_crystal_density_method 'not measured'
_exptl_crystal_description Block
_exptl_crystal_F_000 784
_exptl_crystal_size_max 0.28
_exptl_crystal_size_mid 0.18
_exptl_crystal_size_min 0.08
_refine_diff_density_max 0.524
_refine_diff_density_min -0.560
_refine_diff_density_rms 0.139
_refine_ls_extinction_method none
_refine_ls_goodness_of_fit_ref 1.061
_refine_ls_hydrogen_treatment constr
_refine_ls_matrix_type full
_refine_ls_number_parameters 211
_refine_ls_number_reflns 3834
_refine_ls_number_restraints 0
_refine_ls_restrained_S_all 1.061
_refine_ls_R_factor_all 0.0630
_refine_ls_R_factor_gt 0.0437
_refine_ls_shift/su_max 0.000
_refine_ls_shift/su_mean 0.000
_refine_ls_structure_factor_coef Fsqd
_refine_ls_weighting_details 'calc w=1/[\s^2^(Fo^2^)+(0.0507P)^2^+1.2823P] where P=(Fo^2^+2Fc^2^)/3'
_refine_ls_weighting_scheme calc
_refine_ls_wR_factor_gt 0.1034
_refine_ls_wR_factor_ref 0.1133
_reflns_number_gt 2972
_reflns_number_total 3834
_reflns_threshold_expression >2sigma(I)
_cod_data_source_file eCrystal-340.cif
_cod_data_source_block 2007src0831
_cod_depositor_comments
;
Citation :
Connell, Arthur and Holliman, Peter J. and Male, Louise and 
Hursthouse, Michael B. (2007) 
University of Southampton, Crystal Structure Report Archive. 
(doi:10.5258/ecrystals/340)

More at:
http://ecrystals.chem.soton.ac.uk/340/

The following automatic conversions were performed:

'_symmetry_cell_setting' value 'Monoclinic' changed to 'monoclinic'
according to the built-in table from CIF Core dictionary named
'cif_core.dic' version 2.4.1 from 2010-06-29.

'_exptl_absorpt_correction_type' value 'Multi-scan' changed to
'multi-scan' according to the built-in table from CIF Core dictionary
named 'cif_core.dic' version 2.4.1 from 2010-06-29.

Automatic conversion script
Id: cif_fix_values 3392 2015-05-12 13:50:21Z andrius 
;
_cod_original_sg_symbol_H-M 'P 2(1)/n'
_cod_database_code 1519811

loop_
_symmetry_equiv_pos_as_xyz
'x, y, z'
'-x+1/2, y+1/2, -z+1/2'
'-x, -y, -z'
'x-1/2, -y-1/2, z-1/2'

loop_
_atom_site_label
_atom_site_type_symbol
_atom_site_fract_x
_atom_site_fract_y
_atom_site_fract_z
_atom_site_U_iso_or_equiv
_atom_site_adp_type
_atom_site_occupancy
_atom_site_symmetry_multiplicity
_atom_site_calc_flag
_atom_site_refinement_flags
_atom_site_disorder_assembly
_atom_site_disorder_group
C1 C 0.2802(3) 0.27496(13) 0.4028(2) 0.0182(5) Uani 1 1 d . . .
C2 C 0.2640(3) 0.23568(13) 0.2938(2) 0.0207(5) Uani 1 1 d . . .
H2 H 0.3206 0.2461 0.2289 0.025 Uiso 1 1 calc R . .
C3 C 0.1501(4) 0.17906(14) 0.2990(2) 0.0254(6) Uani 1 1 d . . .
H3 H 0.1167 0.1454 0.2377 0.030 Uiso 1 1 calc R . .
C4 C 0.0936(3) 0.18040(14) 0.4105(2) 0.0245(6) Uani 1 1 d . . .
H4 H 0.0169 0.1479 0.4366 0.029 Uiso 1 1 calc R . .
C5 C 0.1727(3) 0.23951(13) 0.4768(2) 0.0201(5) Uani 1 1 d . . .
C6 C 0.6194(3) 0.17582(15) 0.5186(2) 0.0262(6) Uani 1 1 d . . .
H6 H 0.6929 0.2154 0.5351 0.031 Uiso 1 1 calc R . .
C7 C 0.5932(4) 0.13564(15) 0.4119(2) 0.0274(6) Uani 1 1 d . . .
H7 H 0.6456 0.1439 0.3443 0.033 Uiso 1 1 calc R . .
C8 C 0.4756(4) 0.08114(15) 0.4238(3) 0.0288(6) Uani 1 1 d . . .
H8 H 0.4361 0.0462 0.3659 0.035 Uiso 1 1 calc R . .
C9 C 0.4268(4) 0.08781(14) 0.5378(2) 0.0262(6) Uani 1 1 d . . .
H9 H 0.3484 0.0583 0.5691 0.031 Uiso 1 1 calc R . .
C10 C 0.5156(3) 0.14615(15) 0.5963(2) 0.0253(6) Uani 1 1 d . . .
H10 H 0.5075 0.1626 0.6738 0.030 Uiso 1 1 calc R . .
C11 C 0.3807(3) 0.33993(13) 0.4302(2) 0.0193(5) Uani 1 1 d . . .
C12 C 0.5713(3) 0.42810(13) 0.3655(2) 0.0216(5) Uani 1 1 d . . .
H12 H 0.5897 0.4408 0.4522 0.026 Uiso 1 1 calc R . .
C13 C 0.4606(4) 0.48557(15) 0.2968(3) 0.0307(6) Uani 1 1 d . . .
H13A H 0.5159 0.5313 0.3196 0.037 Uiso 1 1 calc R . .
H13B H 0.3447 0.4857 0.3198 0.037 Uiso 1 1 calc R . .
C14 C 0.7509(4) 0.41859(14) 0.3336(3) 0.0270(6) Uani 1 1 d . . .
H14 H 0.7354 0.4000 0.2502 0.032 Uiso 1 1 calc R . .
C15 C 0.8483(4) 0.48830(16) 0.3383(3) 0.0355(7) Uani 1 1 d . . .
H15A H 0.7882 0.5192 0.2752 0.053 Uiso 1 1 calc R . .
H15B H 0.9675 0.4800 0.3261 0.053 Uiso 1 1 calc R . .
H15C H 0.8515 0.5102 0.4164 0.053 Uiso 1 1 calc R . .
C16 C 0.8567(4) 0.36587(19) 0.4175(3) 0.0441(8) Uani 1 1 d . . .
H16A H 0.8596 0.3800 0.5005 0.066 Uiso 1 1 calc R . .
H16B H 0.9756 0.3640 0.4018 0.066 Uiso 1 1 calc R . .
H16C H 0.8028 0.3197 0.4040 0.066 Uiso 1 1 calc R . .
C17 C 0.1441(4) 0.25280(14) 0.6001(3) 0.0257(6) Uani 1 1 d . . .
N1 N 0.4750(3) 0.36182(11) 0.35142(19) 0.0217(5) Uani 1 1 d . . .
H1 H 0.4800 0.3357 0.2886 0.026 Uiso 1 1 calc R . .
O1 O 0.3738(3) 0.37506(10) 0.52228(16) 0.0284(4) Uani 1 1 d . . .
O2 O 0.2133(3) 0.30836(11) 0.65707(17) 0.0334(5) Uani 1 1 d . . .
H2A H 0.2689 0.3308 0.6131 0.050 Uiso 1 1 calc R . .
O3 O 0.0544(3) 0.21245(11) 0.64614(18) 0.0334(5) Uani 1 1 d . . .
Fe1 Fe 0.36077(4) 0.175629(18) 0.43889(3) 0.01713(12) Uani 1 1 d . . .
Cl1 Cl 0.43366(11) 0.47532(4) 0.13817(7) 0.0439(2) Uani 1 1 d . . .

loop_
_atom_site_aniso_label
_atom_site_aniso_U_11
_atom_site_aniso_U_22
_atom_site_aniso_U_33
_atom_site_aniso_U_23
_atom_site_aniso_U_13
_atom_site_aniso_U_12
C1 0.0188(12) 0.0169(12) 0.0189(12) 0.0018(9) 0.0039(10) 0.0011(10)
C2 0.0232(13) 0.0201(13) 0.0176(12) 0.0024(10) 0.0005(10) 0.0002(10)
C3 0.0241(14) 0.0228(14) 0.0264(14) -0.0009(11) -0.0026(11) -0.0025(11)
C4 0.0203(13) 0.0222(14) 0.0310(14) 0.0048(11) 0.0041(11) -0.0011(11)
C5 0.0178(12) 0.0200(13) 0.0232(13) 0.0040(10) 0.0057(10) 0.0015(10)
C6 0.0197(13) 0.0313(15) 0.0255(13) 0.0057(11) -0.0009(11) 0.0006(11)
C7 0.0264(14) 0.0320(16) 0.0255(14) 0.0063(12) 0.0096(11) 0.0112(12)
C8 0.0349(16) 0.0224(14) 0.0293(15) 0.0009(11) 0.0066(12) 0.0101(12)
C9 0.0290(15) 0.0217(14) 0.0296(14) 0.0082(11) 0.0101(12) 0.0053(11)
C10 0.0259(14) 0.0289(15) 0.0204(13) 0.0041(11) 0.0022(11) 0.0057(12)
C11 0.0223(13) 0.0164(12) 0.0196(12) 0.0004(9) 0.0055(10) 0.0019(10)
C12 0.0261(14) 0.0156(13) 0.0241(13) -0.0002(10) 0.0075(11) -0.0013(10)
C13 0.0336(16) 0.0207(14) 0.0385(16) -0.0011(12) 0.0085(13) 0.0034(12)
C14 0.0279(15) 0.0238(14) 0.0312(14) 0.0013(11) 0.0101(12) 0.0005(11)
C15 0.0301(16) 0.0366(18) 0.0408(17) 0.0002(13) 0.0089(13) -0.0124(13)
C16 0.0308(17) 0.042(2) 0.059(2) 0.0147(16) 0.0070(15) 0.0096(14)
C17 0.0254(14) 0.0258(15) 0.0285(14) 0.0064(11) 0.0114(11) 0.0083(11)
N1 0.0281(12) 0.0163(11) 0.0230(11) -0.0042(8) 0.0110(9) -0.0039(9)
O1 0.0377(11) 0.0258(10) 0.0255(10) -0.0090(8) 0.0162(8) -0.0075(9)
O2 0.0412(12) 0.0383(12) 0.0255(10) -0.0033(9) 0.0185(9) -0.0050(10)
O3 0.0368(12) 0.0328(12) 0.0371(11) 0.0107(9) 0.0236(9) 0.0037(9)
Fe1 0.0191(2) 0.0151(2) 0.01765(19) 0.00121(13) 0.00449(14) 0.00148(14)
Cl1 0.0507(5) 0.0367(4) 0.0389(4) 0.0074(3) -0.0054(4) 0.0036(4)

loop_
_atom_type_symbol
_atom_type_description
_atom_type_scat_dispersion_real
_atom_type_scat_dispersion_imag
_atom_type_scat_source
C C 0.0033 0.0016 'International Tables Vol C Tables 4.2.6.8 and 6.1.1.4'
H H 0.0000 0.0000 'International Tables Vol C Tables 4.2.6.8 and 6.1.1.4'
N N 0.0061 0.0033 'International Tables Vol C Tables 4.2.6.8 and 6.1.1.4'
O O 0.0106 0.0060 'International Tables Vol C Tables 4.2.6.8 and 6.1.1.4'
Fe Fe 0.3463 0.8444 'International Tables Vol C Tables 4.2.6.8 and 6.1.1.4'
Cl Cl 0.1484 0.1585 'International Tables Vol C Tables 4.2.6.8 and 6.1.1.4'

loop_
_geom_angle_atom_site_label_1
_geom_angle_atom_site_label_2
_geom_angle_atom_site_label_3
_geom_angle
_geom_angle_site_symmetry_1
_geom_angle_site_symmetry_3
C2 C1 C5 106.6(2) . .
C2 C1 C11 125.7(2) . .
C5 C1 C11 127.7(2) . .
C2 C1 Fe1 69.90(14) . .
C5 C1 Fe1 68.70(14) . .
C11 C1 Fe1 128.20(18) . .
C3 C2 C1 108.7(2) . .
C3 C2 Fe1 70.96(15) . .
C1 C2 Fe1 68.68(14) . .
C3 C2 H2 125.6 . .
C1 C2 H2 125.6 . .
Fe1 C2 H2 126.3 . .
C2 C3 C4 109.1(2) . .
C2 C3 Fe1 68.82(15) . .
C4 C3 Fe1 69.42(15) . .
C2 C3 H3 125.4 . .
C4 C3 H3 125.4 . .
Fe1 C3 H3 127.9 . .
C3 C4 C5 108.0(2) . .
C3 C4 Fe1 70.32(15) . .
C5 C4 Fe1 68.08(14) . .
C3 C4 H4 126.0 . .
C5 C4 H4 126.0 . .
Fe1 C4 H4 127.2 . .
C4 C5 C1 107.5(2) . .
C4 C5 C17 120.5(2) . .
C1 C5 C17 131.9(2) . .
C4 C5 Fe1 70.68(15) . .
C1 C5 Fe1 68.87(14) . .
C17 C5 Fe1 123.36(18) . .
C7 C6 C10 107.8(2) . .
C7 C6 Fe1 69.43(15) . .
C10 C6 Fe1 69.30(15) . .
C7 C6 H6 126.1 . .
C10 C6 H6 126.1 . .
Fe1 C6 H6 126.8 . .
C8 C7 C6 108.1(2) . .
C8 C7 Fe1 69.57(15) . .
C6 C7 Fe1 70.08(15) . .
C8 C7 H7 125.9 . .
C6 C7 H7 125.9 . .
Fe1 C7 H7 126.0 . .
C7 C8 C9 108.1(2) . .
C7 C8 Fe1 69.95(15) . .
C9 C8 Fe1 69.35(15) . .
C7 C8 H8 126.0 . .
C9 C8 H8 126.0 . .
Fe1 C8 H8 126.3 . .
C10 C9 C8 107.9(2) . .
C10 C9 Fe1 70.07(15) . .
C8 C9 Fe1 69.76(15) . .
C10 C9 H9 126.0 . .
C8 C9 H9 126.0 . .
Fe1 C9 H9 125.7 . .
C9 C10 C6 108.0(2) . .
C9 C10 Fe1 69.37(15) . .
C6 C10 Fe1 70.03(15) . .
C9 C10 H10 126.0 . .
C6 C10 H10 126.0 . .
Fe1 C10 H10 126.2 . .
O1 C11 N1 120.6(2) . .
O1 C11 C1 121.7(2) . .
N1 C11 C1 117.6(2) . .
N1 C12 C13 109.7(2) . .
N1 C12 C14 110.2(2) . .
C13 C12 C14 115.1(2) . .
N1 C12 H12 107.1 . .
C13 C12 H12 107.1 . .
C14 C12 H12 107.1 . .
C12 C13 Cl1 112.83(19) . .
C12 C13 H13A 109.0 . .
Cl1 C13 H13A 109.0 . .
C12 C13 H13B 109.0 . .
Cl1 C13 H13B 109.0 . .
H13A C13 H13B 107.8 . .
C16 C14 C12 110.2(2) . .
C16 C14 C15 110.3(3) . .
C12 C14 C15 111.2(2) . .
C16 C14 H14 108.3 . .
C12 C14 H14 108.3 . .
C15 C14 H14 108.3 . .
C14 C15 H15A 109.5 . .
C14 C15 H15B 109.5 . .
H15A C15 H15B 109.5 . .
C14 C15 H15C 109.5 . .
H15A C15 H15C 109.5 . .
H15B C15 H15C 109.5 . .
C14 C16 H16A 109.5 . .
C14 C16 H16B 109.5 . .
H16A C16 H16B 109.5 . .
C14 C16 H16C 109.5 . .
H16A C16 H16C 109.5 . .
H16B C16 H16C 109.5 . .
O3 C17 O2 121.2(3) . .
O3 C17 C5 119.7(3) . .
O2 C17 C5 119.1(2) . .
C11 N1 C12 122.4(2) . .
C11 N1 H1 118.8 . .
C12 N1 H1 118.8 . .
C17 O2 H2A 109.5 . .
C5 Fe1 C1 42.43(10) . .
C5 Fe1 C9 120.13(11) . .
C1 Fe1 C9 157.93(11) . .
C5 Fe1 C2 69.89(10) . .
C1 Fe1 C2 41.42(10) . .
C9 Fe1 C2 158.66(11) . .
C5 Fe1 C8 154.65(11) . .
C1 Fe1 C8 160.44(11) . .
C9 Fe1 C8 40.89(11) . .
C2 Fe1 C8 122.33(11) . .
C5 Fe1 C10 108.40(11) . .
C1 Fe1 C10 123.26(11) . .
C9 Fe1 C10 40.56(11) . .
C2 Fe1 C10 159.17(11) . .
C8 Fe1 C10 68.36(11) . .
C5 Fe1 C7 163.80(11) . .
C1 Fe1 C7 124.97(11) . .
C9 Fe1 C7 68.48(11) . .
C2 Fe1 C7 107.18(11) . .
C8 Fe1 C7 40.47(12) . .
C10 Fe1 C7 68.36(11) . .
C5 Fe1 C4 41.24(10) . .
C1 Fe1 C4 69.96(10) . .
C9 Fe1 C4 105.62(11) . .
C2 Fe1 C4 68.57(11) . .
C8 Fe1 C4 118.42(11) . .
C10 Fe1 C4 124.63(11) . .
C7 Fe1 C4 153.83(12) . .
C5 Fe1 C6 126.84(11) . .
C1 Fe1 C6 109.34(11) . .
C9 Fe1 C6 68.32(11) . .
C2 Fe1 C6 122.83(11) . .
C8 Fe1 C6 68.11(12) . .
C10 Fe1 C6 40.67(11) . .
C7 Fe1 C6 40.49(11) . .
C4 Fe1 C6 163.03(11) . .
C5 Fe1 C3 68.79(11) . .
C1 Fe1 C3 68.94(10) . .
C9 Fe1 C3 122.37(11) . .
C2 Fe1 C3 40.21(10) . .
C8 Fe1 C3 105.25(11) . .
C10 Fe1 C3 159.97(11) . .
C7 Fe1 C3 119.90(11) . .
C4 Fe1 C3 40.26(11) . .
C6 Fe1 C3 156.41(12) . .

loop_
_geom_bond_atom_site_label_1
_geom_bond_atom_site_label_2
_geom_bond_distance
_geom_bond_site_symmetry_2
C1 C2 1.437(3) .
C1 C5 1.464(3) .
C1 C11 1.474(3) .
C1 Fe1 2.023(2) .
C2 C3 1.412(4) .
C2 Fe1 2.040(2) .
C2 H2 0.9500 .
C3 C4 1.419(4) .
C3 Fe1 2.068(3) .
C3 H3 0.9500 .
C4 C5 1.436(4) .
C4 Fe1 2.056(3) .
C4 H4 0.9500 .
C5 C17 1.483(4) .
C5 Fe1 2.021(3) .
C6 C7 1.420(4) .
C6 C10 1.426(4) .
C6 Fe1 2.056(3) .
C6 H6 0.9500 .
C7 C8 1.415(4) .
C7 Fe1 2.048(3) .
C7 H7 0.9500 .
C8 C9 1.425(4) .
C8 Fe1 2.043(3) .
C8 H8 0.9500 .
C9 C10 1.416(4) .
C9 Fe1 2.038(3) .
C9 H9 0.9500 .
C10 Fe1 2.047(3) .
C10 H10 0.9500 .
C11 O1 1.255(3) .
C11 N1 1.331(3) .
C12 N1 1.470(3) .
C12 C13 1.524(4) .
C12 C14 1.526(4) .
C12 H12 1.0000 .
C13 Cl1 1.789(3) .
C13 H13A 0.9900 .
C13 H13B 0.9900 .
C14 C16 1.524(4) .
C14 C15 1.534(4) .
C14 H14 1.0000 .
C15 H15A 0.9800 .
C15 H15B 0.9800 .
C15 H15C 0.9800 .
C16 H16A 0.9800 .
C16 H16B 0.9800 .
C16 H16C 0.9800 .
C17 O3 1.226(3) .
C17 O2 1.310(4) .
N1 H1 0.8800 .
O2 H2A 0.8400 .

loop_
_geom_hbond_atom_site_label_D
_geom_hbond_atom_site_label_H
_geom_hbond_atom_site_label_A
_geom_hbond_distance_DH
_geom_hbond_distance_HA
_geom_hbond_distance_DA
_geom_hbond_angle_DHA
_geom_hbond_site_symmetry_A
N1 H1 O3 0.88 2.04 2.900(3) 164.7 4_665
O2 H2A O1 0.84 1.67 2.507(3) 178.2 .
